data_7120404
loop_
_publ_author_name
'Ogoshi, Tomoki'
'Sueto, Ryuta'
'Hamada, Yukie'
'Doitomi, Kazuki'
'Hirao, Hajime'
'Sakata, Yoko'
'Akine, Shigehisa'
'Kakuta, Takahiro'
'Yamagishi, Tada-aki'

_publ_section_title
;
 Alkane-Length Sorting Using Activated Pillar[5]arene Crystals
;
_journal_name_full 'Chem. Commun.'
_journal_paper_doi 10.1039/C7CC04454B
_journal_year 2017
_chemical_formula_moiety 'C55 H70 O10, C8 H18'
_chemical_formula_sum 'C63 H88 O10'
_chemical_formula_weight 1005.33
_chemical_name_common 'pillar[5]arene octane solvate'
_space_group_crystal_system monoclinic
_space_group_IT_number 14
_space_group_name_Hall '-P 2yn'
_space_group_name_H-M_alt 'P 1 21/n 1'
_symmetry_space_group_name_Hall '-P 2yn'
_symmetry_space_group_name_H-M 'P 1 21/n 1'
_atom_sites_solution_hydrogens geom
_audit_creation_method SHELXL-2014/7
_audit_update_record
;
2017-06-08 deposited with the CCDC.
2017-07-10 downloaded from the CCDC.
;
_cell_angle_alpha 90
_cell_angle_beta 92.589(5)
_cell_angle_gamma 90
_cell_formula_units_Z 4
_cell_length_a 12.616(2)
_cell_length_b 20.841(3)
_cell_length_c 22.503(4)
_cell_measurement_reflns_used 16764
_cell_measurement_temperature 93
_cell_measurement_theta_max 25.049
_cell_measurement_theta_min 3.069
_cell_volume 5910.7(16)
_computing_cell_refinement 'CrystalClear (Rigaku/MSC Inc., 2006)'
_computing_data_collection 'CrystalClear (Rigaku/MSC Inc., 2006)'
_computing_data_reduction 'CrystalClear (Rigaku/MSC Inc., 2006)'
_computing_molecular_graphics ORTEP-3
_computing_publication_material ORTEP-3
_computing_structure_refinement 'SHELXL-2014 (Sheldrick, 2014)'
_computing_structure_solution SIR97
_diffrn_ambient_temperature 93
_diffrn_detector_area_resol_mean 14.4613
_diffrn_measured_fraction_theta_full 0.995
_diffrn_measured_fraction_theta_max 0.995
_diffrn_measurement_device_type 'Rigaku Mercury (2x2 bin mode)'
_diffrn_measurement_method dtprofit.ref
_diffrn_radiation_type MoK\a
_diffrn_radiation_wavelength 0.71073
_diffrn_reflns_av_R_equivalents 0.0827
_diffrn_reflns_av_unetI/netI 0.0622
_diffrn_reflns_Laue_measured_fraction_full 0.995
_diffrn_reflns_Laue_measured_fraction_max 0.995
_diffrn_reflns_limit_h_max 14
_diffrn_reflns_limit_h_min -15
_diffrn_reflns_limit_k_max 22
_diffrn_reflns_limit_k_min -24
_diffrn_reflns_limit_l_max 26
_diffrn_reflns_limit_l_min -26
_diffrn_reflns_number 55312
_diffrn_reflns_point_group_measured_fraction_full 0.995
_diffrn_reflns_point_group_measured_fraction_max 0.995
_diffrn_reflns_theta_full 25.049
_diffrn_reflns_theta_max 25.049
_diffrn_reflns_theta_min 3.069
_exptl_absorpt_coefficient_mu 0.075
_exptl_absorpt_correction_T_max 1.0000
_exptl_absorpt_correction_T_min 0.7978
_exptl_absorpt_correction_type multi-scan
_exptl_absorpt_process_details 'CrystalClear (Rigaku/MSC Inc., 2006)'
_exptl_crystal_colour colorless
_exptl_crystal_density_diffrn 1.130
_exptl_crystal_description prismatic
_exptl_crystal_F_000 2184
_exptl_crystal_size_max 0.500
_exptl_crystal_size_mid 0.100
_exptl_crystal_size_min 0.100
_refine_diff_density_max 0.256
_refine_diff_density_min -0.257
_refine_diff_density_rms 0.059
_refine_ls_extinction_method none
_refine_ls_goodness_of_fit_ref 1.068
_refine_ls_hydrogen_treatment constr
_refine_ls_matrix_type full
_refine_ls_number_parameters 734
_refine_ls_number_reflns 10397
_refine_ls_number_restraints 80
_refine_ls_restrained_S_all 1.065
_refine_ls_R_factor_all 0.1287
_refine_ls_R_factor_gt 0.0828
_refine_ls_shift/su_max 0.000
_refine_ls_shift/su_mean 0.000
_refine_ls_structure_factor_coef Fsqd
_refine_ls_weighting_details 'w=1/[\s^2^(Fo^2^)+(0.0844P)^2^+7.6473P] where P=(Fo^2^+2Fc^2^)/3'
_refine_ls_weighting_scheme calc
_refine_ls_wR_factor_gt 0.1951
_refine_ls_wR_factor_ref 0.2452
_reflns_Friedel_coverage 0.000
_reflns_number_gt 6674
_reflns_number_total 10397
_reflns_threshold_expression 'I > 2\s(I)'
_cod_data_source_file c7cc04454b2.cif
_cod_data_source_block og313
_cod_original_cell_volume 5910.8(17)
_cod_database_code 7120404
_shelx_shelxl_version_number 2014/7
_shelx_space_group_comment
;
The symmetry employed for this shelxl refinement is uniquely defined
by the following loop, which should always be used as a source of
symmetry information in preference to the above space-group names.
They are only intended as comments.
;
_shelx_estimated_absorpt_t_min 0.964
_shelx_estimated_absorpt_t_max 0.993

loop_
_space_group_symop_operation_xyz
'x, y, z'
'-x+1/2, y+1/2, -z+1/2'
'-x, -y, -z'
'x-1/2, -y-1/2, z-1/2'

loop_
_atom_site_label
_atom_site_type_symbol
_atom_site_fract_x
_atom_site_fract_y
_atom_site_fract_z
_atom_site_U_iso_or_equiv
_atom_site_adp_type
_atom_site_occupancy
_atom_site_site_symmetry_order
_atom_site_calc_flag
_atom_site_refinement_flags_posn
_atom_site_refinement_flags_adp
_atom_site_refinement_flags_occupancy
_atom_site_disorder_assembly
_atom_site_disorder_group
C1 C 0.5434(3) 0.13290(16) 0.15428(15) 0.0388(8) Uani 1 1 d . . . . .
H1 H 0.4762 0.1238 0.1314 0.047 Uiso 1 1 calc R U . . .
H2 H 0.6029 0.1239 0.1283 0.047 Uiso 1 1 calc R U . . .
C2 C 0.5600(3) 0.40187(16) 0.22905(16) 0.0399(8) Uani 1 1 d . . . . .
H3 H 0.4944 0.4234 0.2138 0.048 Uiso 1 1 calc R U . . .
H4 H 0.6207 0.4231 0.2107 0.048 Uiso 1 1 calc R U . . .
C3 C 0.6037(3) 0.43043(17) 0.48776(16) 0.0425(9) Uani 1 1 d . . . . .
H5 H 0.6711 0.4520 0.5001 0.051 Uiso 1 1 calc R U . . .
H6 H 0.5445 0.4557 0.5032 0.051 Uiso 1 1 calc R U . . .
C4 C 0.6010(3) 0.16561(16) 0.57289(15) 0.0381(8) Uani 1 1 d . . . . .
H7 H 0.5398 0.1587 0.5982 0.046 Uiso 1 1 calc R U . . .
H8 H 0.6666 0.1565 0.5973 0.046 Uiso 1 1 calc R U . . .
C5 C 0.5756(3) -0.01537(16) 0.37389(15) 0.0405(8) Uani 1 1 d . . . . .
H9 H 0.6395 -0.0430 0.3755 0.049 Uiso 1 1 calc R U . . .
H10 H 0.5129 -0.0432 0.3781 0.049 Uiso 1 1 calc R U . . .
C6 C 0.5462(3) 0.20287(16) 0.17262(14) 0.0358(8) Uani 1 1 d . . . . .
C7 C 0.6422(3) 0.23566(17) 0.17718(15) 0.0367(8) Uani 1 1 d . . . . .
H11 H 0.7051 0.2142 0.1667 0.044 Uiso 1 1 calc R U . . .
C8 C 0.6487(3) 0.29885(17) 0.19664(15) 0.0358(8) Uani 1 1 d . . . . .
C9 C 0.5565(3) 0.33203(16) 0.20973(14) 0.0335(7) Uani 1 1 d . . . . .
C10 C 0.4600(3) 0.29944(16) 0.20470(15) 0.0361(8) Uani 1 1 d . . . . .
H12 H 0.3965 0.3214 0.2132 0.043 Uiso 1 1 calc R U . . .
C11 C 0.4548(3) 0.23534(16) 0.18741(15) 0.0359(8) Uani 1 1 d . . . . .
C12 C 0.5706(3) 0.41105(15) 0.29606(15) 0.0352(8) Uani 1 1 d . . . . .
C13 C 0.6700(3) 0.41705(16) 0.32441(15) 0.0370(8) Uani 1 1 d . . . . .
H13 H 0.7314 0.4154 0.3015 0.044 Uiso 1 1 calc R U . . .
C14 C 0.6817(3) 0.42544(16) 0.38581(16) 0.0378(8) Uani 1 1 d . . . . .
C15 C 0.5928(3) 0.42742(15) 0.41976(15) 0.0363(8) Uani 1 1 d . . . . .
C16 C 0.4936(3) 0.42233(17) 0.39150(16) 0.0409(8) Uani 1 1 d . . . . .
H14 H 0.4323 0.4245 0.4144 0.049 Uiso 1 1 calc R U . . .
C17 C 0.4817(3) 0.41408(17) 0.33009(16) 0.0394(8) Uani 1 1 d . . . . .
C18 C 0.6024(3) 0.36338(16) 0.51339(14) 0.0360(8) Uani 1 1 d . . . . .
C19 C 0.6961(3) 0.32890(17) 0.52005(15) 0.0376(8) Uani 1 1 d . . . . .
H15 H 0.7613 0.3492 0.5118 0.045 Uiso 1 1 calc R U . . .
C20 C 0.6967(3) 0.26497(16) 0.53868(15) 0.0360(8) Uani 1 1 d . . . . .
C21 C 0.6023(3) 0.23508(15) 0.55275(14) 0.0352(8) Uani 1 1 d . . . . .
C22 C 0.5089(3) 0.27017(17) 0.54740(15) 0.0373(8) Uani 1 1 d . . . . .
H16 H 0.4441 0.2507 0.5576 0.045 Uiso 1 1 calc R U . . .
C23 C 0.5082(3) 0.33319(16) 0.52742(15) 0.0372(8) Uani 1 1 d . . . . .
C24 C 0.5935(3) 0.11916(16) 0.52063(15) 0.0348(8) Uani 1 1 d . . . . .
C25 C 0.6858(3) 0.09421(16) 0.49739(15) 0.0374(8) Uani 1 1 d . . . . .
H17 H 0.7532 0.1062 0.5144 0.045 Uiso 1 1 calc R U . . .
C26 C 0.6797(3) 0.05211(16) 0.44966(15) 0.0366(8) Uani 1 1 d . . . . .
C27 C 0.5830(3) 0.03212(16) 0.42552(14) 0.0345(8) Uani 1 1 d . . . . .
C28 C 0.4909(3) 0.05724(16) 0.44822(15) 0.0366(8) Uani 1 1 d . . . . .
H18 H 0.4236 0.0446 0.4314 0.044 Uiso 1 1 calc R U . . .
C29 C 0.4963(3) 0.10069(16) 0.49528(15) 0.0352(8) Uani 1 1 d . . . . .
C30 C 0.5667(3) 0.01809(15) 0.31414(15) 0.0348(8) Uani 1 1 d . . . . .
C31 C 0.6573(3) 0.03726(16) 0.28638(15) 0.0366(8) Uani 1 1 d . . . . .
H19 H 0.7250 0.0260 0.3034 0.044 Uiso 1 1 calc R U . . .
C32 C 0.6507(3) 0.07273(15) 0.23393(15) 0.0348(8) Uani 1 1 d . . . . .
C33 C 0.5520(3) 0.08982(16) 0.20853(14) 0.0340(7) Uani 1 1 d . . . . .
C34 C 0.4613(3) 0.06901(16) 0.23571(15) 0.0368(8) Uani 1 1 d . . . . .
H20 H 0.3936 0.0787 0.2178 0.044 Uiso 1 1 calc R U . . .
C35 C 0.4677(3) 0.03450(16) 0.28821(15) 0.0377(8) Uani 1 1 d . . . . .
O1 O 0.74312(18) 0.33243(11) 0.20451(11) 0.0411(6) Uani 1 1 d . . . . .
C36 C 0.8392(3) 0.29817(19) 0.19608(17) 0.0436(9) Uani 1 1 d . . . . .
H21 H 0.8465 0.2889 0.1533 0.052 Uiso 1 1 calc R U . . .
H22 H 0.8388 0.2570 0.2180 0.052 Uiso 1 1 calc R U . . .
C37 C 0.9301(3) 0.3394(2) 0.21916(19) 0.0513(10) Uani 1 1 d . . . . .
H23 H 0.9972 0.3169 0.2139 0.077 Uiso 1 1 calc R U . . .
H24 H 0.9299 0.3799 0.1971 0.077 Uiso 1 1 calc R U . . .
H25 H 0.9223 0.3482 0.2615 0.077 Uiso 1 1 calc R U . . .
O2 O 0.36162(18) 0.20030(12) 0.18312(11) 0.0422(6) Uani 1 1 d . . . . .
C38 C 0.2658(3) 0.23150(19) 0.19773(17) 0.0426(9) Uani 1 1 d . . . . .
H26 H 0.2517 0.2683 0.1707 0.051 Uiso 1 1 calc R U . . .
H27 H 0.2718 0.2478 0.2391 0.051 Uiso 1 1 calc R U . . .
C39 C 0.1774(3) 0.1840(2) 0.19137(18) 0.0494(10) Uani 1 1 d . . . . .
H28 H 0.1712 0.1687 0.1502 0.074 Uiso 1 1 calc R U . . .
H29 H 0.1107 0.2044 0.2017 0.074 Uiso 1 1 calc R U . . .
H30 H 0.1922 0.1476 0.2181 0.074 Uiso 1 1 calc R U . . .
O3 O 0.77906(19) 0.43047(13) 0.41600(11) 0.0467(6) Uani 1 1 d . . . . .
C40 C 0.8704(3) 0.4404(2) 0.38197(18) 0.0527(10) Uani 1 1 d . . . . .
H31 H 0.8583 0.4768 0.3542 0.063 Uiso 1 1 calc R U . . .
H32 H 0.8851 0.4015 0.3584 0.063 Uiso 1 1 calc R U . . .
C41 C 0.9624(4) 0.4545(3) 0.4243(2) 0.0739(14) Uani 1 1 d . . . . .
H33 H 1.0262 0.4615 0.4020 0.111 Uiso 1 1 calc R U . . .
H34 H 0.9472 0.4931 0.4473 0.111 Uiso 1 1 calc R U . . .
H35 H 0.9739 0.4181 0.4515 0.111 Uiso 1 1 calc R U . . .
O4 O 0.38313(19) 0.40794(13) 0.30018(11) 0.0465(6) Uani 1 1 d . . . . .
C42 C 0.2910(3) 0.4083(2) 0.33399(18) 0.0517(10) Uani 1 1 d . . . . .
H36 H 0.2822 0.4509 0.3525 0.062 Uiso 1 1 calc R U . . .
H37 H 0.2977 0.3758 0.3660 0.062 Uiso 1 1 calc R U . . .
C43 C 0.1960(3) 0.3933(2) 0.2930(2) 0.0604(11) Uani 1 1 d . . . . .
H38 H 0.1892 0.4261 0.2619 0.091 Uiso 1 1 calc R U . . .
H39 H 0.1318 0.3930 0.3159 0.091 Uiso 1 1 calc R U . . .
H40 H 0.2055 0.3512 0.2747 0.091 Uiso 1 1 calc R U . . .
O5 O 0.78747(18) 0.22836(12) 0.54481(11) 0.0418(6) Uani 1 1 d . . . . .
C44 C 0.8866(3) 0.25935(19) 0.53580(17) 0.0432(9) Uani 1 1 d . . . . .
H41 H 0.8993 0.2934 0.5659 0.052 Uiso 1 1 calc R U . . .
H42 H 0.8855 0.2793 0.4959 0.052 Uiso 1 1 calc R U . . .
C45 C 0.9720(3) 0.2105(2) 0.54116(19) 0.0536(10) Uani 1 1 d . . . . .
H43 H 1.0406 0.2309 0.5351 0.080 Uiso 1 1 calc R U . . .
H44 H 0.9728 0.1911 0.5809 0.080 Uiso 1 1 calc R U . . .
H45 H 0.9590 0.1771 0.5110 0.080 Uiso 1 1 calc R U . . .
O6 O 0.41727(19) 0.37022(12) 0.52038(12) 0.0471(6) Uani 1 1 d . . . . .
C46 C 0.3178(3) 0.3399(2) 0.52826(19) 0.0498(10) Uani 1 1 d . . . . .
H46 H 0.3142 0.3238 0.5695 0.060 Uiso 1 1 calc R U . . .
H47 H 0.3085 0.3032 0.5006 0.060 Uiso 1 1 calc R U . . .
C47 C 0.2323(3) 0.3894(2) 0.5156(2) 0.0656(12) Uani 1 1 d . . . . .
H48 H 0.1626 0.3699 0.5206 0.098 Uiso 1 1 calc R U . . .
H49 H 0.2423 0.4254 0.5432 0.098 Uiso 1 1 calc R U . . .
H50 H 0.2366 0.4048 0.4746 0.098 Uiso 1 1 calc R U . . .
O7 O 0.76906(19) 0.02680(12) 0.42405(11) 0.0442(6) Uani 1 1 d . . . . .
C48 C 0.8691(3) 0.0463(2) 0.44802(18) 0.0502(10) Uani 1 1 d . . . . .
H51 H 0.8777 0.0334 0.4903 0.060 Uiso 1 1 calc R U . . .
H52 H 0.8762 0.0935 0.4455 0.060 Uiso 1 1 calc R U . . .
C49 C 0.9522(3) 0.0138(3) 0.4118(2) 0.0684(13) Uani 1 1 d . . . . .
H53 H 1.0231 0.0263 0.4273 0.103 Uiso 1 1 calc R U . . .
H54 H 0.9444 -0.0328 0.4147 0.103 Uiso 1 1 calc R U . . .
H55 H 0.9429 0.0270 0.3701 0.103 Uiso 1 1 calc R U . . .
O8 O 0.40798(19) 0.12693(12) 0.51982(11) 0.0427(6) Uani 1 1 d . . . . .
C50 C 0.3055(3) 0.10955(19) 0.49460(18) 0.0455(9) Uani 1 1 d . . . . .
H56 H 0.2968 0.0624 0.4953 0.055 Uiso 1 1 calc R U . . .
H57 H 0.2981 0.1242 0.4528 0.055 Uiso 1 1 calc R U . . .
C51 C 0.2239(3) 0.1405(2) 0.5302(2) 0.0610(12) Uani 1 1 d . . . . .
H58 H 0.2322 0.1261 0.5716 0.092 Uiso 1 1 calc R U . . .
H59 H 0.1532 0.1287 0.5140 0.092 Uiso 1 1 calc R U . . .
H60 H 0.2323 0.1872 0.5286 0.092 Uiso 1 1 calc R U . . .
O9 O 0.73800(18) 0.09265(12) 0.20390(11) 0.0435(6) Uani 1 1 d . . . . .
C52 C 0.8412(3) 0.07689(18) 0.22828(17) 0.0434(9) Uani 1 1 d . . . . .
H61 H 0.8461 0.0302 0.2363 0.052 Uiso 1 1 calc R U . . .
H62 H 0.8553 0.1001 0.2662 0.052 Uiso 1 1 calc R U . . .
C53 C 0.9204(3) 0.0959(2) 0.1843(2) 0.0589(11) Uani 1 1 d . . . . .
H63 H 0.9920 0.0855 0.2001 0.088 Uiso 1 1 calc R U . . .
H64 H 0.9060 0.0725 0.1470 0.088 Uiso 1 1 calc R U . . .
H65 H 0.9152 0.1421 0.1768 0.088 Uiso 1 1 calc R U . . .
O10 O 0.38017(19) 0.01339(13) 0.31721(11) 0.0487(7) Uani 1 1 d . . . . .
C54 C 0.2806(3) 0.0416(2) 0.3007(2) 0.0565(11) Uani 1 1 d . . . . .
H66 H 0.2611 0.0321 0.2585 0.068 Uiso 1 1 calc R U . . .
H67 H 0.2841 0.0888 0.3058 0.068 Uiso 1 1 calc R U . . .
C55 C 0.1997(4) 0.0134(3) 0.3405(2) 0.0753(14) Uani 1 1 d . . . . .
H68 H 0.1298 0.0318 0.3303 0.113 Uiso 1 1 calc R U . . .
H69 H 0.1969 -0.0333 0.3350 0.113 Uiso 1 1 calc R U . . .
H70 H 0.2198 0.0232 0.3821 0.113 Uiso 1 1 calc R U . . .
C56 C 1.1277(7) 0.2291(7) 0.3689(8) 0.098(5) Uani 0.745(7) 1 d D U P A 1
H71 H 1.1842 0.2589 0.3819 0.147 Uiso 0.745(7) 1 calc R U P A 1
H72 H 1.1337 0.1896 0.3926 0.147 Uiso 0.745(7) 1 calc R U P A 1
H73 H 1.1345 0.2188 0.3268 0.147 Uiso 0.745(7) 1 calc R U P A 1
C57 C 1.0226(5) 0.2594(4) 0.3774(3) 0.083(2) Uani 0.745(7) 1 d D . P A 1
H74 H 1.0188 0.2998 0.3543 0.100 Uiso 0.745(7) 1 calc R U P A 1
H75 H 1.0179 0.2707 0.4199 0.100 Uiso 0.745(7) 1 calc R U P A 1
C58 C 0.9270(5) 0.2184(7) 0.3590(7) 0.061(3) Uani 0.745(7) 1 d D . P A 1
H76 H 0.9327 0.2062 0.3167 0.074 Uiso 0.745(7) 1 calc R U P A 1
H77 H 0.9302 0.1784 0.3827 0.074 Uiso 0.745(7) 1 calc R U P A 1
C59 C 0.8198(5) 0.2490(4) 0.3661(3) 0.072(2) Uani 0.745(7) 1 d D . P A 1
H78 H 0.8153 0.2625 0.4081 0.087 Uiso 0.745(7) 1 calc R U P A 1
H79 H 0.8160 0.2883 0.3414 0.087 Uiso 0.745(7) 1 calc R U P A 1
C60 C 0.7255(5) 0.2089(3) 0.3501(3) 0.0528(17) Uani 0.745(7) 1 d D . P A 1
H80 H 0.7339 0.1668 0.3701 0.063 Uiso 0.745(7) 1 calc R U P A 1
H81 H 0.7232 0.2012 0.3066 0.063 Uiso 0.745(7) 1 calc R U P A 1
C61 C 0.6221(5) 0.2378(3) 0.3664(3) 0.0542(18) Uani 0.745(7) 1 d D . P A 1
H82 H 0.6240 0.2441 0.4100 0.065 Uiso 0.745(7) 1 calc R U P A 1
H83 H 0.6154 0.2806 0.3476 0.065 Uiso 0.745(7) 1 calc R U P A 1
C62 C 0.5254(5) 0.1996(3) 0.3489(3) 0.0574(17) Uani 0.745(7) 1 d D . P A 1
H84 H 0.5331 0.1561 0.3663 0.069 Uiso 0.745(7) 1 calc R U P A 1
H85 H 0.5213 0.1949 0.3051 0.069 Uiso 0.745(7) 1 calc R U P A 1
C63 C 0.4233(6) 0.2283(7) 0.3683(7) 0.060(3) Uani 0.745(7) 1 d D . P A 1
H86 H 0.3638 0.2007 0.3553 0.091 Uiso 0.745(7) 1 calc R U P A 1
H87 H 0.4256 0.2321 0.4117 0.091 Uiso 0.745(7) 1 calc R U P A 1
H88 H 0.4138 0.2710 0.3505 0.091 Uiso 0.745(7) 1 calc R U P A 1
C64 C 1.115(2) 0.206(2) 0.362(3) 0.098(12) Uani 0.255(7) 1 d D U P A 2
H89 H 1.1676 0.1776 0.3443 0.147 Uiso 0.255(7) 1 calc R U P A 2
H90 H 1.1308 0.2505 0.3517 0.147 Uiso 0.255(7) 1 calc R U P A 2
H91 H 1.1184 0.2007 0.4051 0.147 Uiso 0.255(7) 1 calc R U P A 2
C65 C 1.0069(15) 0.1887(12) 0.3375(11) 0.091(7) Uani 0.255(7) 1 d D U P A 2
H92 H 0.9944 0.1430 0.3468 0.109 Uiso 0.255(7) 1 calc R U P A 2
H93 H 1.0067 0.1926 0.2937 0.109 Uiso 0.255(7) 1 calc R U P A 2
C66 C 0.9150(16) 0.227(3) 0.359(3) 0.079(10) Uani 0.255(7) 1 d D U P A 2
H94 H 0.9180 0.2702 0.3414 0.095 Uiso 0.255(7) 1 calc R U P A 2
H95 H 0.9238 0.2312 0.4025 0.095 Uiso 0.255(7) 1 calc R U P A 2
C67 C 0.8066(15) 0.1992(10) 0.3441(10) 0.079(6) Uani 0.255(7) 1 d D U P A 2
H96 H 0.7933 0.2005 0.3004 0.094 Uiso 0.255(7) 1 calc R U P A 2
H97 H 0.8064 0.1536 0.3564 0.094 Uiso 0.255(7) 1 calc R U P A 2
C68 C 0.7188(14) 0.2324(10) 0.3724(10) 0.062(6) Uani 0.255(7) 1 d D U P A 2
H98 H 0.7237 0.2789 0.3638 0.075 Uiso 0.255(7) 1 calc R U P A 2
H99 H 0.7278 0.2270 0.4161 0.075 Uiso 0.255(7) 1 calc R U P A 2
C69 C 0.6107(14) 0.2095(11) 0.3529(11) 0.069(6) Uani 0.255(7) 1 d D U P A 2
H100 H 0.6019 0.2148 0.3092 0.082 Uiso 0.255(7) 1 calc R U P A 2
H101 H 0.6059 0.1631 0.3616 0.082 Uiso 0.255(7) 1 calc R U P A 2
C70 C 0.5212(15) 0.2429(10) 0.3811(10) 0.080(6) Uani 0.255(7) 1 d D U P A 2
H102 H 0.5283 0.2896 0.3743 0.096 Uiso 0.255(7) 1 calc R U P A 2
H103 H 0.5276 0.2355 0.4245 0.096 Uiso 0.255(7) 1 calc R U P A 2
C71 C 0.4120(19) 0.222(3) 0.359(3) 0.101(15) Uani 0.255(7) 1 d D U P A 2
H104 H 0.3582 0.2462 0.3793 0.151 Uiso 0.255(7) 1 calc R U P A 2
H105 H 0.4038 0.2304 0.3158 0.151 Uiso 0.255(7) 1 calc R U P A 2
H106 H 0.4031 0.1761 0.3661 0.151 Uiso 0.255(7) 1 calc R U P A 2

loop_
_atom_site_aniso_label
_atom_site_aniso_U_11
_atom_site_aniso_U_22
_atom_site_aniso_U_33
_atom_site_aniso_U_23
_atom_site_aniso_U_13
_atom_site_aniso_U_12
C1 0.046(2) 0.0371(18) 0.0334(18) -0.0004(15) 0.0035(16) 0.0006(16)
C2 0.042(2) 0.0328(18) 0.045(2) 0.0057(16) 0.0033(16) 0.0014(15)
C3 0.054(2) 0.0354(19) 0.0388(19) 0.0031(15) 0.0056(17) 0.0039(17)
C4 0.0425(19) 0.0383(19) 0.0340(18) 0.0021(15) 0.0054(15) 0.0049(16)
C5 0.052(2) 0.0318(18) 0.0386(19) 0.0021(15) 0.0076(17) -0.0006(16)
C6 0.0418(19) 0.0351(18) 0.0311(17) 0.0061(14) 0.0063(15) 0.0026(15)
C7 0.0360(18) 0.0395(19) 0.0352(18) 0.0037(15) 0.0074(15) 0.0027(15)
C8 0.0345(18) 0.0381(19) 0.0348(18) 0.0057(15) 0.0032(14) -0.0015(15)
C9 0.0380(18) 0.0339(17) 0.0286(16) 0.0061(14) 0.0033(14) 0.0028(15)
C10 0.0365(18) 0.0371(18) 0.0349(18) 0.0034(15) 0.0031(15) 0.0034(15)
C11 0.0350(18) 0.0394(19) 0.0333(17) 0.0058(15) 0.0015(15) -0.0033(15)
C12 0.0390(19) 0.0271(16) 0.0398(19) 0.0028(14) 0.0047(15) 0.0003(14)
C13 0.0390(19) 0.0331(18) 0.0396(19) 0.0055(15) 0.0080(15) 0.0018(15)
C14 0.0418(19) 0.0310(17) 0.0409(19) 0.0027(15) 0.0042(16) 0.0003(15)
C15 0.045(2) 0.0265(16) 0.0375(18) 0.0022(14) 0.0047(16) 0.0018(15)
C16 0.045(2) 0.0353(19) 0.043(2) 0.0036(16) 0.0104(17) 0.0030(16)
C17 0.042(2) 0.0367(19) 0.0395(19) 0.0015(16) 0.0015(16) -0.0005(16)
C18 0.045(2) 0.0345(18) 0.0289(17) -0.0018(14) 0.0054(15) 0.0062(15)
C19 0.0404(19) 0.0359(18) 0.0370(18) -0.0018(15) 0.0075(15) 0.0019(15)
C20 0.0396(19) 0.0360(18) 0.0327(17) -0.0033(15) 0.0035(15) 0.0070(15)
C21 0.046(2) 0.0288(17) 0.0309(17) -0.0024(14) 0.0062(15) 0.0025(15)
C22 0.0415(19) 0.0384(19) 0.0327(17) 0.0008(15) 0.0092(15) 0.0020(16)
C23 0.0398(19) 0.0365(18) 0.0360(18) 0.0008(15) 0.0105(15) 0.0093(16)
C24 0.0430(19) 0.0288(17) 0.0330(17) 0.0061(14) 0.0057(15) 0.0035(15)
C25 0.0387(19) 0.0340(18) 0.0397(19) 0.0031(15) 0.0043(15) 0.0032(15)
C26 0.045(2) 0.0320(17) 0.0338(17) 0.0023(15) 0.0082(15) 0.0051(15)
C27 0.0422(19) 0.0305(17) 0.0314(17) 0.0030(14) 0.0062(15) 0.0020(15)
C28 0.0419(19) 0.0344(18) 0.0336(17) 0.0064(15) 0.0020(15) -0.0017(15)
C29 0.0400(19) 0.0304(17) 0.0360(18) 0.0060(14) 0.0106(15) 0.0030(15)
C30 0.0404(19) 0.0273(16) 0.0368(18) -0.0035(14) 0.0031(15) 0.0012(14)
C31 0.0402(19) 0.0307(17) 0.0392(19) -0.0023(15) 0.0038(15) 0.0037(15)
C32 0.0413(19) 0.0291(17) 0.0345(18) -0.0025(14) 0.0078(15) 0.0006(14)
C33 0.0374(18) 0.0332(17) 0.0319(17) -0.0018(14) 0.0063(14) 0.0007(15)
C34 0.0383(19) 0.0351(18) 0.0370(18) -0.0013(15) 0.0009(15) -0.0001(15)
C35 0.0414(19) 0.0357(18) 0.0365(18) -0.0011(15) 0.0075(15) -0.0059(16)
O1 0.0331(13) 0.0376(13) 0.0530(15) 0.0020(11) 0.0057(11) 0.0002(10)
C36 0.0386(19) 0.049(2) 0.044(2) -0.0001(17) 0.0058(16) -0.0005(17)
C37 0.041(2) 0.055(2) 0.059(2) 0.005(2) 0.0072(18) -0.0050(18)
O2 0.0349(13) 0.0424(14) 0.0496(15) -0.0007(11) 0.0066(11) -0.0044(11)
C38 0.0341(19) 0.051(2) 0.043(2) -0.0015(17) 0.0014(16) 0.0012(16)
C39 0.037(2) 0.059(2) 0.052(2) 0.0069(19) 0.0047(17) -0.0039(18)
O3 0.0427(14) 0.0546(16) 0.0428(14) 0.0018(12) 0.0005(12) -0.0010(12)
C40 0.045(2) 0.065(3) 0.048(2) -0.003(2) 0.0033(18) -0.006(2)
C41 0.050(3) 0.109(4) 0.063(3) -0.009(3) -0.001(2) -0.009(3)
O4 0.0359(13) 0.0556(16) 0.0482(15) 0.0033(13) 0.0053(11) -0.0009(12)
C42 0.041(2) 0.061(3) 0.054(2) 0.003(2) 0.0085(18) 0.0047(19)
C43 0.044(2) 0.065(3) 0.073(3) 0.008(2) 0.007(2) 0.004(2)
O5 0.0377(13) 0.0407(13) 0.0472(14) 0.0032(11) 0.0034(11) 0.0075(11)
C44 0.0355(19) 0.052(2) 0.042(2) -0.0046(17) 0.0036(16) -0.0004(17)
C45 0.044(2) 0.062(3) 0.055(2) -0.013(2) -0.0009(19) 0.011(2)
O6 0.0403(14) 0.0462(15) 0.0557(16) 0.0070(12) 0.0126(12) 0.0117(12)
C46 0.041(2) 0.053(2) 0.057(2) 0.0071(19) 0.0127(18) 0.0089(18)
C47 0.050(2) 0.077(3) 0.070(3) 0.010(2) 0.014(2) 0.021(2)
O7 0.0395(14) 0.0449(14) 0.0488(15) -0.0065(12) 0.0080(12) 0.0053(11)
C48 0.039(2) 0.065(3) 0.047(2) -0.003(2) 0.0066(17) 0.0022(19)
C49 0.047(2) 0.098(4) 0.061(3) -0.011(3) 0.015(2) 0.004(2)
O8 0.0392(14) 0.0439(14) 0.0454(14) 0.0002(11) 0.0063(11) 0.0046(11)
C50 0.040(2) 0.043(2) 0.053(2) 0.0048(18) 0.0041(17) 0.0067(17)
C51 0.041(2) 0.057(3) 0.086(3) -0.003(2) 0.009(2) 0.0105(19)
O9 0.0357(13) 0.0485(15) 0.0471(14) 0.0064(12) 0.0100(11) 0.0027(11)
C52 0.0358(19) 0.041(2) 0.053(2) -0.0004(17) 0.0012(17) 0.0022(16)
C53 0.043(2) 0.060(3) 0.075(3) 0.006(2) 0.018(2) 0.0009(19)
O10 0.0390(14) 0.0615(17) 0.0462(15) 0.0120(13) 0.0080(12) -0.0091(13)
C54 0.038(2) 0.069(3) 0.063(3) 0.000(2) 0.0123(19) -0.005(2)
C55 0.046(2) 0.107(4) 0.074(3) 0.005(3) 0.016(2) -0.015(3)
C56 0.057(5) 0.123(11) 0.115(11) 0.048(9) 0.018(5) 0.005(5)
C57 0.058(4) 0.117(6) 0.074(5) -0.001(4) 0.006(3) -0.012(4)
C58 0.061(4) 0.063(6) 0.059(5) 0.022(4) 0.000(4) 0.005(4)
C59 0.057(4) 0.088(5) 0.073(4) -0.023(4) 0.017(3) -0.013(3)
C60 0.056(4) 0.048(4) 0.055(4) 0.010(3) 0.008(3) 0.000(3)
C61 0.060(4) 0.051(4) 0.051(4) -0.001(3) 0.006(3) -0.004(3)
C62 0.073(4) 0.043(3) 0.057(4) 0.004(3) 0.005(3) -0.006(3)
C63 0.058(5) 0.060(5) 0.064(6) 0.008(5) 0.005(4) 0.000(4)
C64 0.084(10) 0.11(2) 0.097(17) 0.002(16) -0.011(13) -0.002(12)
C65 0.076(8) 0.097(12) 0.101(12) -0.014(10) 0.017(9) -0.001(9)
C66 0.086(9) 0.063(15) 0.087(18) -0.006(12) 0.004(12) 0.005(9)
C67 0.080(8) 0.075(11) 0.083(11) -0.014(9) 0.026(9) 0.000(8)
C68 0.078(8) 0.054(11) 0.055(11) -0.002(8) -0.005(8) 0.015(8)
C69 0.076(9) 0.062(12) 0.068(12) -0.001(10) 0.011(8) -0.004(9)
C70 0.083(9) 0.068(10) 0.090(12) -0.013(9) 0.013(9) 0.004(8)
C71 0.085(11) 0.12(3) 0.10(3) -0.032(18) 0.008(15) 0.012(17)

loop_
_atom_type_symbol
_atom_type_description
_atom_type_scat_dispersion_real
_atom_type_scat_dispersion_imag
_atom_type_scat_source
C C 0.0033 0.0016 'International Tables Vol C Tables 4.2.6.8 and 6.1.1.4'
H H 0.0000 0.0000 'International Tables Vol C Tables 4.2.6.8 and 6.1.1.4'
O O 0.0106 0.0060 'International Tables Vol C Tables 4.2.6.8 and 6.1.1.4'

loop_
_geom_angle_atom_site_label_1
_geom_angle_atom_site_label_2
_geom_angle_atom_site_label_3
_geom_angle
C33 C1 C6 110.5(3)
C33 C1 H1 109.5
C6 C1 H1 109.5
C33 C1 H2 109.5
C6 C1 H2 109.5
H1 C1 H2 108.1
C9 C2 C12 113.9(3)
C9 C2 H3 108.8
C12 C2 H3 108.8
C9 C2 H4 108.8
C12 C2 H4 108.8
H3 C2 H4 107.7
C18 C3 C15 110.0(3)
C18 C3 H5 109.7
C15 C3 H5 109.7
C18 C3 H6 109.7
C15 C3 H6 109.7
H5 C3 H6 108.2
C21 C4 C24 112.2(3)
C21 C4 H7 109.2
C24 C4 H7 109.2
C21 C4 H8 109.2
C24 C4 H8 109.2
H7 C4 H8 107.9
C30 C5 C27 112.1(3)
C30 C5 H9 109.2
C27 C5 H9 109.2
C30 C5 H10 109.2
C27 C5 H10 109.2
H9 C5 H10 107.9
C7 C6 C11 118.2(3)
C7 C6 C1 120.2(3)
C11 C6 C1 121.6(3)
C8 C7 C6 121.9(3)
C8 C7 H11 119.0
C6 C7 H11 119.0
O1 C8 C7 123.9(3)
O1 C8 C9 116.3(3)
C7 C8 C9 119.8(3)
C10 C9 C8 118.3(3)
C10 C9 C2 120.3(3)
C8 C9 C2 121.4(3)
C11 C10 C9 121.3(3)
C11 C10 H12 119.3
C9 C10 H12 119.3
O2 C11 C6 116.0(3)
O2 C11 C10 123.7(3)
C6 C11 C10 120.3(3)
C13 C12 C17 118.6(3)
C13 C12 C2 120.3(3)
C17 C12 C2 121.1(3)
C12 C13 C14 121.3(3)
C12 C13 H13 119.3
C14 C13 H13 119.3
O3 C14 C15 116.8(3)
O3 C14 C13 123.3(3)
C15 C14 C13 119.9(3)
C16 C15 C14 118.9(3)
C16 C15 C3 120.1(3)
C14 C15 C3 120.9(3)
C15 C16 C17 121.4(3)
C15 C16 H14 119.3
C17 C16 H14 119.3
C12 C17 O4 117.1(3)
C12 C17 C16 120.0(3)
O4 C17 C16 123.0(3)
C19 C18 C23 118.3(3)
C19 C18 C3 119.8(3)
C23 C18 C3 121.8(3)
C18 C19 C20 121.4(3)
C18 C19 H15 119.3
C20 C19 H15 119.3
O5 C20 C21 116.4(3)
O5 C20 C19 123.5(3)
C21 C20 C19 120.1(3)
C22 C21 C20 118.4(3)
C22 C21 C4 120.6(3)
C20 C21 C4 121.0(3)
C21 C22 C23 121.3(3)
C21 C22 H16 119.3
C23 C22 H16 119.3
O6 C23 C22 123.8(3)
O6 C23 C18 115.6(3)
C22 C23 C18 120.5(3)
C29 C24 C25 118.7(3)
C29 C24 C4 121.2(3)
C25 C24 C4 120.1(3)
C26 C25 C24 120.5(3)
C26 C25 H17 119.8
C24 C25 H17 119.8
C27 C26 C25 120.9(3)
C27 C26 O7 116.2(3)
C25 C26 O7 122.9(3)
C26 C27 C28 118.7(3)
C26 C27 C5 121.2(3)
C28 C27 C5 120.0(3)
C27 C28 C29 120.7(3)
C27 C28 H18 119.7
C29 C28 H18 119.7
O8 C29 C24 116.2(3)
O8 C29 C28 123.4(3)
C24 C29 C28 120.4(3)
C31 C30 C35 118.7(3)
C31 C30 C5 120.2(3)
C35 C30 C5 120.8(3)
C30 C31 C32 121.1(3)
C30 C31 H19 119.4
C32 C31 H19 119.4
O9 C32 C31 123.8(3)
O9 C32 C33 116.1(3)
C31 C32 C33 120.1(3)
C34 C33 C32 118.5(3)
C34 C33 C1 120.6(3)
C32 C33 C1 120.8(3)
C35 C34 C33 121.4(3)
C35 C34 H20 119.3
C33 C34 H20 119.3
O10 C35 C34 123.5(3)
O10 C35 C30 116.4(3)
C34 C35 C30 120.1(3)
C8 O1 C36 117.4(3)
O1 C36 C37 107.9(3)
O1 C36 H21 110.1
C37 C36 H21 110.1
O1 C36 H22 110.1
C37 C36 H22 110.1
H21 C36 H22 108.4
C36 C37 H23 109.5
C36 C37 H24 109.5
H23 C37 H24 109.5
C36 C37 H25 109.5
H23 C37 H25 109.5
H24 C37 H25 109.5
C11 O2 C38 118.1(3)
O2 C38 C39 108.2(3)
O2 C38 H26 110.1
C39 C38 H26 110.1
O2 C38 H27 110.1
C39 C38 H27 110.1
H26 C38 H27 108.4
C38 C39 H28 109.5
C38 C39 H29 109.5
H28 C39 H29 109.5
C38 C39 H30 109.5
H28 C39 H30 109.5
H29 C39 H30 109.5
C14 O3 C40 118.0(3)
O3 C40 C41 108.0(3)
O3 C40 H31 110.1
C41 C40 H31 110.1
O3 C40 H32 110.1
C41 C40 H32 110.1
H31 C40 H32 108.4
C40 C41 H33 109.5
C40 C41 H34 109.5
H33 C41 H34 109.5
C40 C41 H35 109.5
H33 C41 H35 109.5
H34 C41 H35 109.5
C17 O4 C42 118.4(3)
O4 C42 C43 108.6(3)
O4 C42 H36 110.0
C43 C42 H36 110.0
O4 C42 H37 110.0
C43 C42 H37 110.0
H36 C42 H37 108.4
C42 C43 H38 109.5
C42 C43 H39 109.5
H38 C43 H39 109.5
C42 C43 H40 109.5
H38 C43 H40 109.5
H39 C43 H40 109.5
C20 O5 C44 117.6(3)
O5 C44 C45 108.3(3)
O5 C44 H41 110.0
C45 C44 H41 110.0
O5 C44 H42 110.0
C45 C44 H42 110.0
H41 C44 H42 108.4
C44 C45 H43 109.5
C44 C45 H44 109.5
H43 C45 H44 109.5
C44 C45 H45 109.5
H43 C45 H45 109.5
H44 C45 H45 109.5
C23 O6 C46 117.9(3)
O6 C46 C47 107.4(3)
O6 C46 H46 110.2
C47 C46 H46 110.2
O6 C46 H47 110.2
C47 C46 H47 110.2
H46 C46 H47 108.5
C46 C47 H48 109.5
C46 C47 H49 109.5
H48 C47 H49 109.5
C46 C47 H50 109.5
H48 C47 H50 109.5
H49 C47 H50 109.5
C26 O7 C48 117.4(3)
O7 C48 C49 107.1(3)
O7 C48 H51 110.3
C49 C48 H51 110.3
O7 C48 H52 110.3
C49 C48 H52 110.3
H51 C48 H52 108.5
C48 C49 H53 109.5
C48 C49 H54 109.5
H53 C49 H54 109.5
C48 C49 H55 109.5
H53 C49 H55 109.5
H54 C49 H55 109.5
C29 O8 C50 118.1(3)
O8 C50 C51 108.2(3)
O8 C50 H56 110.1
C51 C50 H56 110.1
O8 C50 H57 110.1
C51 C50 H57 110.1
H56 C50 H57 108.4
C50 C51 H58 109.5
C50 C51 H59 109.5
H58 C51 H59 109.5
C50 C51 H60 109.5
H58 C51 H60 109.5
H59 C51 H60 109.5
C32 O9 C52 118.4(3)
O9 C52 C53 108.1(3)
O9 C52 H61 110.1
C53 C52 H61 110.1
O9 C52 H62 110.1
C53 C52 H62 110.1
H61 C52 H62 108.4
C52 C53 H63 109.5
C52 C53 H64 109.5
H63 C53 H64 109.5
C52 C53 H65 109.5
H63 C53 H65 109.5
H64 C53 H65 109.5
C35 O10 C54 117.5(3)
O10 C54 C55 107.3(4)
O10 C54 H66 110.3
C55 C54 H66 110.3
O10 C54 H67 110.3
C55 C54 H67 110.3
H66 C54 H67 108.5
C54 C55 H68 109.5
C54 C55 H69 109.5
H68 C55 H69 109.5
C54 C55 H70 109.5
H68 C55 H70 109.5
H69 C55 H70 109.5
C57 C56 H71 109.5
C57 C56 H72 109.5
H71 C56 H72 109.5
C57 C56 H73 109.5
H71 C56 H73 109.5
H72 C56 H73 109.5
C56 C57 C58 115.3(9)
C56 C57 H74 108.4
C58 C57 H74 108.4
C56 C57 H75 108.4
C58 C57 H75 108.4
H74 C57 H75 107.5
C59 C58 C57 115.9(11)
C59 C58 H76 108.3
C57 C58 H76 108.3
C59 C58 H77 108.3
C57 C58 H77 108.3
H76 C58 H77 107.4
C60 C59 C58 116.6(8)
C60 C59 H78 108.1
C58 C59 H78 108.1
C60 C59 H79 108.1
C58 C59 H79 108.1
H78 C59 H79 107.3
C59 C60 C61 114.3(6)
C59 C60 H80 108.7
C61 C60 H80 108.7
C59 C60 H81 108.7
C61 C60 H81 108.7
H80 C60 H81 107.6
C62 C61 C60 115.6(6)
C62 C61 H82 108.4
C60 C61 H82 108.4
C62 C61 H83 108.4
C60 C61 H83 108.4
H82 C61 H83 107.4
C61 C62 C63 114.3(7)
C61 C62 H84 108.7
C63 C62 H84 108.7
C61 C62 H85 108.7
C63 C62 H85 108.7
H84 C62 H85 107.6
C62 C63 H86 109.5
C62 C63 H87 109.5
H86 C63 H87 109.5
C62 C63 H88 109.5
H86 C63 H88 109.5
H87 C63 H88 109.5
C65 C64 H89 109.5
C65 C64 H90 109.5
H89 C64 H90 109.5
C65 C64 H91 109.5
H89 C64 H91 109.5
H90 C64 H91 109.5
C64 C65 C66 118(2)
C64 C65 H92 107.9
C66 C65 H92 107.9
C64 C65 H93 107.9
C66 C65 H93 107.9
H92 C65 H93 107.2
C65 C66 C67 116(3)
C65 C66 H94 108.3
C67 C66 H94 108.3
C65 C66 H95 108.3
C67 C66 H95 108.3
H94 C66 H95 107.4
C68 C67 C66 114.8(19)
C68 C67 H96 108.6
C66 C67 H96 108.6
C68 C67 H97 108.6
C66 C67 H97 108.6
H96 C67 H97 107.5
C67 C68 C69 114.6(16)
C67 C68 H98 108.6
C69 C68 H98 108.6
C67 C68 H99 108.6
C69 C68 H99 108.6
H98 C68 H99 107.6
C70 C69 C68 115.1(17)
C70 C69 H100 108.5
C68 C69 H100 108.5
C70 C69 H101 108.5
C68 C69 H101 108.5
H100 C69 H101 107.5
C69 C70 C71 115(3)
C69 C70 H102 108.6
C71 C70 H102 108.6
C69 C70 H103 108.6
C71 C70 H103 108.6
H102 C70 H103 107.5
C70 C71 H104 109.5
C70 C71 H105 109.5
H104 C71 H105 109.5
C70 C71 H106 109.5
H104 C71 H106 109.5
H105 C71 H106 109.5

loop_
_geom_bond_atom_site_label_1
_geom_bond_atom_site_label_2
_geom_bond_distance
C1 C33 1.515(5)
C1 C6 1.516(5)
C1 H1 0.9900
C1 H2 0.9900
C2 C9 1.519(5)
C2 C12 1.520(5)
C2 H3 0.9900
C2 H4 0.9900
C3 C18 1.512(5)
C3 C15 1.532(5)
C3 H5 0.9900
C3 H6 0.9900
C4 C21 1.517(5)
C4 C24 1.523(5)
C4 H7 0.9900
C4 H8 0.9900
C5 C30 1.514(5)
C5 C27 1.526(5)
C5 H9 0.9900
C5 H10 0.9900
C6 C7 1.390(5)
C6 C11 1.391(5)
C7 C8 1.389(5)
C7 H11 0.9500
C8 O1 1.386(4)
C8 C9 1.396(5)
C9 C10 1.395(5)
C10 C11 1.392(5)
C10 H12 0.9500
C11 O2 1.384(4)
C12 C13 1.387(5)
C12 C17 1.387(5)
C13 C14 1.394(5)
C13 H13 0.9500
C14 O3 1.380(4)
C14 C15 1.386(5)
C15 C16 1.382(5)
C16 C17 1.394(5)
C16 H14 0.9500
C17 O4 1.393(4)
C18 C19 1.385(5)
C18 C23 1.394(5)
C19 C20 1.397(5)
C19 H15 0.9500
C20 O5 1.377(4)
C20 C21 1.394(5)
C21 C22 1.387(5)
C22 C23 1.388(5)
C22 H16 0.9500
C23 O6 1.386(4)
C24 C29 1.383(5)
C24 C25 1.398(5)
C25 C26 1.386(5)
C25 H17 0.9500
C26 C27 1.378(5)
C26 O7 1.393(4)
C27 C28 1.392(5)
C28 C29 1.393(5)
C28 H18 0.9500
C29 O8 1.379(4)
C30 C31 1.385(5)
C30 C35 1.397(5)
C31 C32 1.392(5)
C31 H19 0.9500
C32 O9 1.381(4)
C32 C33 1.393(5)
C33 C34 1.391(5)
C34 C35 1.382(5)
C34 H20 0.9500
C35 O10 1.380(4)
O1 C36 1.427(4)
C36 C37 1.506(5)
C36 H21 0.9900
C36 H22 0.9900
C37 H23 0.9800
C37 H24 0.9800
C37 H25 0.9800
O2 C38 1.424(4)
C38 C39 1.494(5)
C38 H26 0.9900
C38 H27 0.9900
C39 H28 0.9800
C39 H29 0.9800
C39 H30 0.9800
O3 C40 1.427(5)
C40 C41 1.497(6)
C40 H31 0.9900
C40 H32 0.9900
C41 H33 0.9800
C41 H34 0.9800
C41 H35 0.9800
O4 C42 1.417(5)
C42 C43 1.511(6)
C42 H36 0.9900
C42 H37 0.9900
C43 H38 0.9800
C43 H39 0.9800
C43 H40 0.9800
O5 C44 1.430(4)
C44 C45 1.484(5)
C44 H41 0.9900
C44 H42 0.9900
C45 H43 0.9800
C45 H44 0.9800
C45 H45 0.9800
O6 C46 1.423(5)
C46 C47 1.510(6)
C46 H46 0.9900
C46 H47 0.9900
C47 H48 0.9800
C47 H49 0.9800
C47 H50 0.9800
O7 C48 1.410(4)
C48 C49 1.516(6)
C48 H51 0.9900
C48 H52 0.9900
C49 H53 0.9800
C49 H54 0.9800
C49 H55 0.9800
O8 C50 1.435(4)
C50 C51 1.481(6)
C50 H56 0.9900
C50 H57 0.9900
C51 H58 0.9800
C51 H59 0.9800
C51 H60 0.9800
O9 C52 1.428(4)
C52 C53 1.491(5)
C52 H61 0.9900
C52 H62 0.9900
C53 H63 0.9800
C53 H64 0.9800
C53 H65 0.9800
O10 C54 1.422(5)
C54 C55 1.509(6)
C54 H66 0.9900
C54 H67 0.9900
C55 H68 0.9800
C55 H69 0.9800
C55 H70 0.9800
C56 C57 1.489(12)
C56 H71 0.9800
C56 H72 0.9800
C56 H73 0.9800
C57 C58 1.520(13)
C57 H74 0.9900
C57 H75 0.9900
C58 C59 1.510(11)
C58 H76 0.9900
C58 H77 0.9900
C59 C60 1.485(8)
C59 H78 0.9900
C59 H79 0.9900
C60 C61 1.498(8)
C60 H80 0.9900
C60 H81 0.9900
C61 C62 1.494(8)
C61 H82 0.9900
C61 H83 0.9900
C62 C63 1.504(13)
C62 H84 0.9900
C62 H85 0.9900
C63 H86 0.9800
C63 H87 0.9800
C63 H88 0.9800
C64 C65 1.49(2)
C64 H89 0.9800
C64 H90 0.9800
C64 H91 0.9800
C65 C66 1.50(2)
C65 H92 0.9900
C65 H93 0.9900
C66 C67 1.50(2)
C66 H94 0.9900
C66 H95 0.9900
C67 C68 1.476(16)
C67 H96 0.9900
C67 H97 0.9900
C68 C69 1.493(17)
C68 H98 0.9900
C68 H99 0.9900
C69 C70 1.492(17)
C69 H100 0.9900
C69 H101 0.9900
C70 C71 1.51(2)
C70 H102 0.9900
C70 H103 0.9900
C71 H104 0.9800
C71 H105 0.9800
C71 H106 0.9800

loop_
_geom_torsion_atom_site_label_1
_geom_torsion_atom_site_label_2
_geom_torsion_atom_site_label_3
_geom_torsion_atom_site_label_4
_geom_torsion
C33 C1 C6 C7 91.8(4)
C33 C1 C6 C11 -85.8(4)
C11 C6 C7 C8 0.9(5)
C1 C6 C7 C8 -176.8(3)
C6 C7 C8 O1 176.9(3)
C6 C7 C8 C9 -2.9(5)
O1 C8 C9 C10 -177.6(3)
C7 C8 C9 C10 2.2(5)
O1 C8 C9 C2 2.4(5)
C7 C8 C9 C2 -177.8(3)
C12 C2 C9 C10 88.2(4)
C12 C2 C9 C8 -91.8(4)
C8 C9 C10 C11 0.3(5)
C2 C9 C10 C11 -179.6(3)
C7 C6 C11 O2 -178.9(3)
C1 C6 C11 O2 -1.3(5)
C7 C6 C11 C10 1.7(5)
C1 C6 C11 C10 179.3(3)
C9 C10 C11 O2 178.4(3)
C9 C10 C11 C6 -2.3(5)
C9 C2 C12 C13 92.0(4)
C9 C2 C12 C17 -88.4(4)
C17 C12 C13 C14 0.5(5)
C2 C12 C13 C14 -179.9(3)
C12 C13 C14 O3 178.8(3)
C12 C13 C14 C15 0.5(5)
O3 C14 C15 C16 -179.8(3)
C13 C14 C15 C16 -1.3(5)
O3 C14 C15 C3 -4.1(5)
C13 C14 C15 C3 174.4(3)
C18 C3 C15 C16 83.5(4)
C18 C3 C15 C14 -92.1(4)
C14 C15 C16 C17 1.2(5)
C3 C15 C16 C17 -174.5(3)
C13 C12 C17 O4 179.9(3)
C2 C12 C17 O4 0.4(5)
C13 C12 C17 C16 -0.6(5)
C2 C12 C17 C16 179.8(3)
C15 C16 C17 C12 -0.2(5)
C15 C16 C17 O4 179.2(3)
C15 C3 C18 C19 86.8(4)
C15 C3 C18 C23 -89.2(4)
C23 C18 C19 C20 1.8(5)
C3 C18 C19 C20 -174.4(3)
C18 C19 C20 O5 178.7(3)
C18 C19 C20 C21 -2.0(5)
O5 C20 C21 C22 179.8(3)
C19 C20 C21 C22 0.4(5)
O5 C20 C21 C4 -0.8(5)
C19 C20 C21 C4 179.8(3)
C24 C4 C21 C22 93.8(4)
C24 C4 C21 C20 -85.6(4)
C20 C21 C22 C23 1.3(5)
C4 C21 C22 C23 -178.1(3)
C21 C22 C23 O6 179.0(3)
C21 C22 C23 C18 -1.4(5)
C19 C18 C23 O6 179.5(3)
C3 C18 C23 O6 -4.4(5)
C19 C18 C23 C22 -0.1(5)
C3 C18 C23 C22 176.0(3)
C21 C4 C24 C29 -87.7(4)
C21 C4 C24 C25 92.4(4)
C29 C24 C25 C26 0.4(5)
C4 C24 C25 C26 -179.7(3)
C24 C25 C26 C27 -2.4(5)
C24 C25 C26 O7 178.7(3)
C25 C26 C27 C28 2.9(5)
O7 C26 C27 C28 -178.2(3)
C25 C26 C27 C5 -178.6(3)
O7 C26 C27 C5 0.3(5)
C30 C5 C27 C26 -93.2(4)
C30 C5 C27 C28 85.3(4)
C26 C27 C28 C29 -1.4(5)
C5 C27 C28 C29 -179.9(3)
C25 C24 C29 O8 -179.8(3)
C4 C24 C29 O8 0.3(5)
C25 C24 C29 C28 1.1(5)
C4 C24 C29 C28 -178.8(3)
C27 C28 C29 O8 -179.7(3)
C27 C28 C29 C24 -0.6(5)
C27 C5 C30 C31 86.0(4)
C27 C5 C30 C35 -89.2(4)
C35 C30 C31 C32 0.6(5)
C5 C30 C31 C32 -174.6(3)
C30 C31 C32 O9 -179.3(3)
C30 C31 C32 C33 0.3(5)
O9 C32 C33 C34 177.7(3)
C31 C32 C33 C34 -1.9(5)
O9 C32 C33 C1 -5.4(5)
C31 C32 C33 C1 175.0(3)
C6 C1 C33 C34 90.8(4)
C6 C1 C33 C32 -86.1(4)
C32 C33 C34 C35 2.8(5)
C1 C33 C34 C35 -174.1(3)
C33 C34 C35 O10 179.3(3)
C33 C34 C35 C30 -2.0(5)
C31 C30 C35 O10 179.1(3)
C5 C30 C35 O10 -5.8(5)
C31 C30 C35 C34 0.3(5)
C5 C30 C35 C34 175.4(3)
C7 C8 O1 C36 -4.7(5)
C9 C8 O1 C36 175.1(3)
C8 O1 C36 C37 -168.3(3)
C6 C11 O2 C38 -179.9(3)
C10 C11 O2 C38 -0.6(5)
C11 O2 C38 C39 -178.5(3)
C15 C14 O3 C40 -168.7(3)
C13 C14 O3 C40 12.9(5)
C14 O3 C40 C41 171.3(4)
C12 C17 O4 C42 177.6(3)
C16 C17 O4 C42 -1.8(5)
C17 O4 C42 C43 -173.5(3)
C21 C20 O5 C44 -174.6(3)
C19 C20 O5 C44 4.8(5)
C20 O5 C44 C45 -176.8(3)
C22 C23 O6 C46 -6.7(5)
C18 C23 O6 C46 173.8(3)
C23 O6 C46 C47 -177.5(3)
C27 C26 O7 C48 -179.8(3)
C25 C26 O7 C48 -0.9(5)
C26 O7 C48 C49 -178.6(3)
C24 C29 O8 C50 179.5(3)
C28 C29 O8 C50 -1.4(5)
C29 O8 C50 C51 176.8(3)
C31 C32 O9 C52 -0.9(5)
C33 C32 O9 C52 179.5(3)
C32 O9 C52 C53 172.7(3)
C34 C35 O10 C54 -16.0(5)
C30 C35 O10 C54 165.2(3)
C35 O10 C54 C55 -177.1(3)
C56 C57 C58 C59 -178.8(11)
C57 C58 C59 C60 -178.2(9)
C58 C59 C60 C61 171.3(9)
C59 C60 C61 C62 178.0(6)
C60 C61 C62 C63 177.5(8)
C64 C65 C66 C67 -167(4)
C65 C66 C67 C68 172(4)
C66 C67 C68 C69 174(3)
C67 C68 C69 C70 -180(2)
C68 C69 C70 C71 177(3)
